data_8102123
loop_
_publ_author_name
'Zhang, Qingwei'
'Schulzke, Carola'
'Schmidt, Hans-Georg'
'Noltemeyer, Mathias'

_publ_section_title
;
Crystal structure of dimethylformamide-diethanolateamine-dioxomolybdenum
(VI), MoO~2~[O(CH~2~)~2~NH(CH~2~)~2~O][(CH~3~)~2~NCHO]
;
_journal_issue 3
_journal_name_full 'Zeitschrift f\"ur Kristallographie - New Crystal Structures'
_journal_page_first 215
_journal_page_last 216
_journal_volume 222
_journal_year 2007
_chemical_formula_structural MoO2[O(CH2)2NH(CH2)2O][(CH3)2NCHO]
_chemical_formula_sum 'C7 H16 Mo N2 O5'
_chemical_formula_weight 304.16
_chemical_name_systematic
; 
dimethylformamide-diethanolateamine-dioxomolybdenum(VI)
;
_space_group_IT_number 15
_symmetry_cell_setting monoclinic
_symmetry_space_group_name_Hall '-C 2yc'
_symmetry_space_group_name_H-M 'C 1 2/c 1'
_atom_sites_solution_hydrogens geom
_atom_sites_solution_primary direct
_atom_sites_solution_secondary difmap
_audit_creation_method SHELXL-97
_cell_angle_alpha 90.00
_cell_angle_beta 95.82(3)
_cell_angle_gamma 90.00
_cell_formula_units_Z 8
_cell_length_a 6.6514(13)
_cell_length_b 12.862(3)
_cell_length_c 25.968(5)
_cell_measurement_temperature 103(2)
_cell_volume 2210.1(8)
_computing_molecular_graphics 'Diamond [11]'
_computing_structure_refinement 'SHELXL-97 (Sheldrick, 1997) [4]'
_computing_structure_solution 'SHELXS-97 (Sheldrick, 1990) [3]'
_diffrn_ambient_temperature 103(2)
_diffrn_measured_fraction_theta_full 1.000
_diffrn_measured_fraction_theta_max 1.000
_diffrn_measurement_device_type 'Stoe IPDS II'
_diffrn_measurement_method omega
_diffrn_radiation_monochromator graphite
_diffrn_radiation_source 'fine-focus sealed tube'
_diffrn_radiation_type MoK\a
_diffrn_radiation_wavelength 0.71073
_diffrn_reflns_av_R_equivalents 0.0312
_diffrn_reflns_av_sigmaI/netI 0.0153
_diffrn_reflns_limit_h_max 8
_diffrn_reflns_limit_h_min -8
_diffrn_reflns_limit_k_max 16
_diffrn_reflns_limit_k_min -16
_diffrn_reflns_limit_l_max 32
_diffrn_reflns_limit_l_min -32
_diffrn_reflns_number 22638
_diffrn_reflns_theta_full 26.38
_diffrn_reflns_theta_max 26.38
_diffrn_reflns_theta_min 3.15
_exptl_absorpt_coefficient_mu 1.192
_exptl_absorpt_correction_T_max 0.7965
_exptl_absorpt_correction_T_min 0.7965
_exptl_absorpt_correction_type numerical
_exptl_absorpt_process_details 'face indexed'
_exptl_crystal_colour yellow
_exptl_crystal_density_diffrn 1.828
_exptl_crystal_density_method 'not measured'
_exptl_crystal_description block
_exptl_crystal_F_000 1232
_exptl_crystal_size_max 0.20
_exptl_crystal_size_mid 0.20
_exptl_crystal_size_min 0.20
_refine_diff_density_max 0.409
_refine_diff_density_min -0.723
_refine_diff_density_rms 0.076
_refine_ls_extinction_method none
_refine_ls_goodness_of_fit_ref 1.226
_refine_ls_hydrogen_treatment refall
_refine_ls_matrix_type full
_refine_ls_number_parameters 142
_refine_ls_number_reflns 2259
_refine_ls_number_restraints 0
_refine_ls_restrained_S_all 1.226
_refine_ls_R_factor_all 0.0248
_refine_ls_R_factor_gt 0.0237
_refine_ls_shift/su_max 0.000
_refine_ls_shift/su_mean 0.000
_refine_ls_structure_factor_coef Fsqd
_refine_ls_weighting_details 'calc w=1/[\s^2^(Fo^2^)+(0.0121P)^2^+7.2650P] where P=(Fo^2^+2Fc^2^)/3'
_refine_ls_weighting_scheme calc
_refine_ls_wR_factor_gt 0.0505
_refine_ls_wR_factor_ref 0.0510
_reflns_number_gt 2193
_reflns_number_total 2259
_reflns_threshold_expression >2sigma(I)
_cod_data_source_file 1267-2006.cff
_cod_data_source_block schu11
_cod_original_sg_symbol_H-M C12/c1
_cod_database_code 8102123

loop_
_symmetry_equiv_pos_as_xyz
'x, y, z'
'-x, y, -z+1/2'
'x+1/2, y+1/2, z'
'-x+1/2, y+1/2, -z+1/2'
'-x, -y, -z'
'x, -y, z-1/2'
'-x+1/2, -y+1/2, -z'
'x+1/2, -y+1/2, z-1/2'

loop_
_atom_site_label
_atom_site_type_symbol
_atom_site_fract_x
_atom_site_fract_y
_atom_site_fract_z
_atom_site_U_iso_or_equiv
_atom_site_adp_type
_atom_site_occupancy
_atom_site_symmetry_multiplicity
_atom_site_Wyckoff_symbol
_atom_site_calc_flag
_atom_site_refinement_flags
_atom_site_disorder_assembly
_atom_site_disorder_group
Mo1 Mo 0.02357(3) 0.367518(15) 0.148970(7) 0.00996(7) Uani 1 8 f d . . .
O2 O -0.0600(2) 0.22859(12) 0.16377(6) 0.0139(3) Uani 1 8 f d . . .
O3 O 0.1824(2) 0.34288(13) 0.10198(6) 0.0147(3) Uani 1 8 f d . . .
O4 O 0.1743(2) 0.39547(14) 0.20489(6) 0.0168(4) Uani 1 8 f d . . .
O1 O -0.0607(2) 0.50704(13) 0.13060(6) 0.0145(3) Uani 1 8 f d . . .
N1 N -0.2755(3) 0.38709(15) 0.18464(8) 0.0121(4) Uani 1 8 f d . . .
C3 C -0.3871(3) 0.28789(18) 0.18010(9) 0.0130(5) Uani 1 8 f d . . .
H3B H -0.4547 0.2786 0.1447 0.016 Uiso 1 8 f calc R . .
H3C H -0.4901 0.2851 0.2050 0.016 Uiso 1 8 f calc R . .
C4 C -0.2265(4) 0.20530(19) 0.19242(9) 0.0150(5) Uani 1 8 f d . . .
H4B H -0.1820 0.2051 0.2300 0.018 Uiso 1 8 f calc R . .
H4C H -0.2817 0.1358 0.1827 0.018 Uiso 1 8 f calc R . .
C1 C -0.2127(4) 0.55823(19) 0.15618(10) 0.0180(5) Uani 1 8 f d . . .
H1A H -0.2676 0.6180 0.1352 0.022 Uiso 1 8 f calc R . .
H1B H -0.1543 0.5846 0.1903 0.022 Uiso 1 8 f calc R . .
C2 C -0.3799(4) 0.48071(19) 0.16324(9) 0.0152(5) Uani 1 8 f d . . .
H2A H -0.4728 0.5082 0.1874 0.018 Uiso 1 8 f calc R . .
H2B H -0.4585 0.4652 0.1297 0.018 Uiso 1 8 f calc R . .
O5 O -0.2347(2) 0.34055(13) 0.07668(6) 0.0146(3) Uani 1 8 f d . . .
N2 N -0.3242(3) 0.37670(15) -0.00847(8) 0.0146(4) Uani 1 8 f d . . .
C5 C -0.1940(4) 0.36913(18) 0.03336(9) 0.0146(5) Uani 1 8 f d . . .
H5A H -0.0576 0.3872 0.0299 0.017 Uiso 1 8 f calc R . .
C7 C -0.5381(4) 0.3529(2) -0.00752(10) 0.0201(5) Uani 1 8 f d . . .
H7A H -0.5628 0.3300 0.0273 0.030 Uiso 1 8 f calc R . .
H7B H -0.5768 0.2974 -0.0324 0.030 Uiso 1 8 f calc R . .
H7C H -0.6186 0.4152 -0.0168 0.030 Uiso 1 8 f calc R . .
C6 C -0.2577(4) 0.4110(2) -0.05770(9) 0.0211(5) Uani 1 8 f d . . .
H6A H -0.1097 0.4112 -0.0552 0.032 Uiso 1 8 f calc R . .
H6B H -0.3085 0.4813 -0.0656 0.032 Uiso 1 8 f calc R . .
H6C H -0.3104 0.3634 -0.0853 0.032 Uiso 1 8 f calc R . .
H100 H -0.237(4) 0.398(2) 0.2154(11) 0.012(7) Uiso 1 8 f d . . .

loop_
_atom_site_aniso_label
_atom_site_aniso_U_11
_atom_site_aniso_U_22
_atom_site_aniso_U_33
_atom_site_aniso_U_23
_atom_site_aniso_U_13
_atom_site_aniso_U_12
Mo1 0.00801(10) 0.01294(11) 0.00895(10) -0.00007(7) 0.00093(7) 0.00085(8)
O2 0.0116(8) 0.0129(8) 0.0177(8) 0.0024(7) 0.0045(6) 0.0017(6)
O3 0.0132(8) 0.0193(9) 0.0121(8) -0.0008(7) 0.0028(6) 0.0014(7)
O4 0.0129(8) 0.0245(9) 0.0126(8) -0.0017(7) -0.0003(6) -0.0018(7)
O1 0.0131(8) 0.0138(8) 0.0171(8) 0.0013(7) 0.0040(6) 0.0018(7)
N1 0.0107(9) 0.0147(10) 0.0106(10) -0.0012(8) -0.0005(8) 0.0003(8)
C3 0.0124(11) 0.0157(11) 0.0109(11) 0.0011(9) 0.0014(9) 0.0001(9)
C4 0.0138(11) 0.0156(12) 0.0159(11) 0.0022(9) 0.0025(9) -0.0001(9)
C1 0.0174(12) 0.0145(12) 0.0231(13) -0.0014(10) 0.0067(10) 0.0024(10)
C2 0.0130(11) 0.0154(12) 0.0174(12) 0.0019(9) 0.0025(9) 0.0028(9)
O5 0.0154(8) 0.0175(9) 0.0109(8) 0.0000(6) 0.0007(6) 0.0007(7)
N2 0.0194(10) 0.0119(10) 0.0122(9) 0.0003(8) 0.0002(8) 0.0004(8)
C5 0.0168(11) 0.0104(11) 0.0165(12) -0.0017(9) 0.0019(9) -0.0007(9)
C7 0.0177(12) 0.0209(13) 0.0210(13) -0.0030(10) -0.0024(10) 0.0032(10)
C6 0.0325(14) 0.0181(12) 0.0123(12) 0.0036(10) 0.0005(10) -0.0009(11)

loop_
_atom_type_symbol
_atom_type_description
_atom_type_scat_dispersion_real
_atom_type_scat_dispersion_imag
_atom_type_scat_source
C C 0.0033 0.0016 'International Tables Vol C Tables 4.2.6.8 and 6.1.1.4'
H H 0.0000 0.0000 'International Tables Vol C Tables 4.2.6.8 and 6.1.1.4'
N N 0.0061 0.0033 'International Tables Vol C Tables 4.2.6.8 and 6.1.1.4'
O O 0.0106 0.0060 'International Tables Vol C Tables 4.2.6.8 and 6.1.1.4'
Mo Mo -1.6832 0.6857 'International Tables Vol C Tables 4.2.6.8 and 6.1.1.4'

loop_
_geom_angle_atom_site_label_1
_geom_angle_atom_site_label_2
_geom_angle_atom_site_label_3
_geom_angle
_geom_angle_site_symmetry_1
_geom_angle_site_symmetry_3
_geom_angle_publ_flag
O4 Mo1 O3 106.87(8) . . ?
O4 Mo1 O2 100.45(8) . . ?
O3 Mo1 O2 100.44(7) . . ?
O4 Mo1 O1 98.32(8) . . ?
O3 Mo1 O1 100.38(7) . . ?
O2 Mo1 O1 146.43(7) . . ?
O4 Mo1 N1 95.24(8) . . ?
O3 Mo1 N1 157.89(8) . . ?
O2 Mo1 N1 74.97(7) . . ?
O1 Mo1 N1 75.81(7) . . ?
O4 Mo1 O5 170.62(7) . . ?
O3 Mo1 O5 82.15(7) . . ?
O2 Mo1 O5 79.99(6) . . ?
O1 Mo1 O5 77.12(6) . . ?
N1 Mo1 O5 75.77(7) . . ?
C4 O2 Mo1 123.71(14) . . ?
C1 O1 Mo1 121.16(14) . . ?
C2 N1 C3 117.62(18) . . ?
C2 N1 Mo1 109.46(14) . . ?
C3 N1 Mo1 108.85(14) . . ?
N1 C3 C4 104.54(18) . . ?
O2 C4 C3 108.06(18) . . ?
O1 C1 C2 108.39(19) . . ?
N1 C2 C1 105.05(19) . . ?
C5 O5 Mo1 117.07(15) . . ?
C5 N2 C7 122.0(2) . . ?
C5 N2 C6 120.6(2) . . ?
C7 N2 C6 117.4(2) . . ?
O5 C5 N2 125.6(2) . . ?

loop_
_geom_bond_atom_site_label_1
_geom_bond_atom_site_label_2
_geom_bond_distance
_geom_bond_site_symmetry_2
_geom_bond_publ_flag
Mo1 O4 1.7168(17) . ?
Mo1 O3 1.7225(17) . ?
Mo1 O2 1.9217(17) . ?
Mo1 O1 1.9256(17) . ?
Mo1 N1 2.292(2) . ?
Mo1 O5 2.4376(18) . ?
O2 C4 1.427(3) . ?
O1 C1 1.425(3) . ?
N1 C2 1.471(3) . ?
N1 C3 1.475(3) . ?
C3 C4 1.517(3) . ?
C1 C2 1.519(3) . ?
O5 C5 1.239(3) . ?
N2 C5 1.322(3) . ?
N2 C7 1.458(3) . ?
N2 C6 1.462(3) . ?
